data_2235096
loop_
_publ_author_name
'Fun, Hoong-Kun'
'Lim, Ming Yeng'
'Quah, Ching Kheng'
'Wu, Dongdong'

_publ_section_title
;
 1,1'-Bicyclohexyl-1,1'-diyl 2,2'-bipyridine-3,3'-dicarboxylate
;
_journal_coeditor_code IS5124
_journal_issue 6
_journal_name_full 'Acta Crystallographica Section E'
_journal_page_first o1629
_journal_paper_doi 10.1107/S1600536812018508
_journal_volume 68
_journal_year 2012
_chemical_formula_iupac 'C24 H26 N2 O4'
_chemical_formula_moiety 'C24 H26 N2 O4'
_chemical_formula_sum 'C24 H26 N2 O4'
_chemical_formula_weight 406.47
_chemical_name_common
;
7,8-Dispirohexyl-7,8-dihydro-[1,4]dioxecino[7,6-b:8,9-b']dipyridine-5,10-dione
;
_chemical_name_systematic
;
1,1'-Bicyclohexyl-1,1'-diyl 2,2'-bipyridine-3,3'-dicarboxylate
;
_space_group_IT_number 15
_symmetry_cell_setting monoclinic
_symmetry_space_group_name_Hall '-C 2yc'
_symmetry_space_group_name_H-M 'C 1 2/c 1'
_atom_sites_solution_hydrogens geom
_atom_sites_solution_primary direct
_atom_sites_solution_secondary difmap
_audit_creation_method SHELXL-97
_cell_angle_alpha 90.00
_cell_angle_beta 99.8100(10)
_cell_angle_gamma 90.00
_cell_formula_units_Z 4
_cell_length_a 16.7647(3)
_cell_length_b 10.2618(2)
_cell_length_c 11.5755(2)
_cell_measurement_reflns_used 4821
_cell_measurement_temperature 100
_cell_measurement_theta_max 32.42
_cell_measurement_theta_min 2.34
_cell_volume 1962.28(6)
_computing_cell_refinement 'SAINT (Bruker, 2009)'
_computing_data_collection 'APEX2 (Bruker, 2009)'
_computing_data_reduction 'SAINT (Bruker, 2009'
_computing_molecular_graphics 'SHELXTL (Sheldrick, 2008)'
_computing_publication_material 'SHELXTL (Sheldrick, 2008) and PLATON (Spek, 2009)'
_computing_structure_refinement 'SHELXTL (Sheldrick, 2008)'
_computing_structure_solution 'SHELXTL (Sheldrick, 2008)'
_diffrn_ambient_temperature 100
_diffrn_measured_fraction_theta_full 0.992
_diffrn_measured_fraction_theta_max 0.992
_diffrn_measurement_device_type
;
Bruker SMART APEXII CCD area-detector
;
_diffrn_measurement_method '\f and \w scans'
_diffrn_radiation_monochromator graphite
_diffrn_radiation_source 'fine-focus sealed tube'
_diffrn_radiation_type MoK\a
_diffrn_radiation_wavelength 0.71073
_diffrn_reflns_av_R_equivalents 0.0268
_diffrn_reflns_av_sigmaI/netI 0.0299
_diffrn_reflns_limit_h_max 25
_diffrn_reflns_limit_h_min -24
_diffrn_reflns_limit_k_max 15
_diffrn_reflns_limit_k_min -15
_diffrn_reflns_limit_l_max 17
_diffrn_reflns_limit_l_min -14
_diffrn_reflns_number 11734
_diffrn_reflns_theta_full 32.66
_diffrn_reflns_theta_max 32.66
_diffrn_reflns_theta_min 2.34
_diffrn_standards_number 0
_exptl_absorpt_coefficient_mu 0.094
_exptl_absorpt_correction_T_max 0.9887
_exptl_absorpt_correction_T_min 0.9523
_exptl_absorpt_correction_type multi-scan
_exptl_absorpt_process_details '(<i>SADABS</i>; Bruker, 2009)'
_exptl_crystal_colour colourless
_exptl_crystal_density_diffrn 1.376
_exptl_crystal_density_method 'not measured'
_exptl_crystal_description block
_exptl_crystal_F_000 864
_exptl_crystal_size_max 0.525
_exptl_crystal_size_mid 0.242
_exptl_crystal_size_min 0.121
_refine_diff_density_max 0.499
_refine_diff_density_min -0.266
_refine_ls_extinction_method none
_refine_ls_goodness_of_fit_ref 1.035
_refine_ls_hydrogen_treatment constr
_refine_ls_matrix_type full
_refine_ls_number_parameters 136
_refine_ls_number_reflns 3578
_refine_ls_number_restraints 0
_refine_ls_restrained_S_all 1.035
_refine_ls_R_factor_all 0.0535
_refine_ls_R_factor_gt 0.0434
_refine_ls_shift/su_max 0.001
_refine_ls_shift/su_mean 0.001
_refine_ls_structure_factor_coef Fsqd
_refine_ls_weighting_details 'calc w=1/[\s^2^(Fo^2^)+(0.0602P)^2^+1.2358P] where P=(Fo^2^+2Fc^2^)/3'
_refine_ls_weighting_scheme calc
_refine_ls_wR_factor_gt 0.1115
_refine_ls_wR_factor_ref 0.1194
_reflns_number_gt 2972
_reflns_number_total 3578
_reflns_threshold_expression I>2\s(I)
_cod_data_source_file is5124.cif
_cod_data_source_block I
_cod_original_sg_symbol_H-M 'C 2/c'
_cod_database_code 2235096
_cod_database_fobs_code 2235096

loop_
_symmetry_equiv_pos_as_xyz
'x, y, z'
'-x, y, -z+1/2'
'x+1/2, y+1/2, z'
'-x+1/2, y+1/2, -z+1/2'
'-x, -y, -z'
'x, -y, z-1/2'
'-x+1/2, -y+1/2, -z'
'x+1/2, -y+1/2, z-1/2'

loop_
_atom_site_type_symbol
_atom_site_label
_atom_site_fract_x
_atom_site_fract_y
_atom_site_fract_z
_atom_site_U_iso_or_equiv
_atom_site_adp_type
_atom_site_calc_flag
_atom_site_refinement_flags
_atom_site_occupancy
_atom_site_symmetry_multiplicity
O O1 0.07035(4) 0.91569(6) 0.32195(5) 0.01138(14) Uani d . 1 1
O O2 0.08919(4) 0.79994(7) 0.15933(6) 0.01480(15) Uani d . 1 1
N N1 0.03750(5) 0.47163(8) 0.36731(7) 0.01641(17) Uani d . 1 1
C C1 0.13527(6) 0.68507(10) 0.44475(8) 0.01575(18) Uani d . 1 1
H H1A 0.1678 0.7583 0.4717 0.019 Uiso calc R 1 1
C C2 0.13993(6) 0.57190(10) 0.51086(8) 0.01792(19) Uani d . 1 1
H H2A 0.1757 0.5658 0.5837 0.022 Uiso calc R 1 1
C C3 0.09090(6) 0.46750(10) 0.46771(8) 0.01813(19) Uani d . 1 1
H H3A 0.0955 0.3889 0.5117 0.022 Uiso calc R 1 1
C C4 0.03211(5) 0.58187(9) 0.30384(8) 0.01315(17) Uani d . 1 1
C C5 0.08212(5) 0.68998(9) 0.33802(8) 0.01229(16) Uani d . 1 1
C C6 0.08110(5) 0.80731(9) 0.26097(8) 0.01163(16) Uani d . 1 1
C C7 0.04781(5) 1.04426(9) 0.26757(7) 0.01063(16) Uani d . 1 1
C C8 0.09239(5) 1.07527(9) 0.16519(8) 0.01365(17) Uani d . 1 1
H H8A 0.0760 1.0116 0.1013 0.016 Uiso calc R 1 1
H H8B 0.0764 1.1631 0.1343 0.016 Uiso calc R 1 1
C C9 0.18467(6) 1.07060(10) 0.20256(9) 0.01769(19) Uani d . 1 1
H H9A 0.2013 0.9814 0.2289 0.021 Uiso calc R 1 1
H H9B 0.2110 1.0921 0.1346 0.021 Uiso calc R 1 1
C C10 0.21245(6) 1.16711(11) 0.30191(9) 0.0207(2) Uani d . 1 1
H H10A 0.2716 1.1591 0.3280 0.025 Uiso calc R 1 1
H H10B 0.2007 1.2572 0.2734 0.025 Uiso calc R 1 1
C C11 0.16867(6) 1.13963(10) 0.40464(8) 0.01758(19) Uani d . 1 1
H H11A 0.1842 1.2065 0.4660 0.021 Uiso calc R 1 1
H H11B 0.1860 1.0537 0.4388 0.021 Uiso calc R 1 1
C C12 0.07650(5) 1.14012(9) 0.36753(8) 0.01346(17) Uani d . 1 1
H H12A 0.0585 1.2291 0.3422 0.016 Uiso calc R 1 1
H H12B 0.0510 1.1171 0.4359 0.016 Uiso calc R 1 1

loop_
_atom_site_aniso_label
_atom_site_aniso_U_11
_atom_site_aniso_U_22
_atom_site_aniso_U_33
_atom_site_aniso_U_12
_atom_site_aniso_U_13
_atom_site_aniso_U_23
O1 0.0130(3) 0.0087(3) 0.0120(3) 0.0012(2) 0.0009(2) 0.0006(2)
O2 0.0162(3) 0.0141(3) 0.0145(3) 0.0007(2) 0.0040(2) -0.0013(2)
N1 0.0203(4) 0.0111(4) 0.0178(3) 0.0014(3) 0.0030(3) 0.0021(3)
C1 0.0156(4) 0.0141(4) 0.0164(4) 0.0025(3) -0.0004(3) -0.0002(3)
C2 0.0196(4) 0.0177(5) 0.0154(4) 0.0054(4) -0.0002(3) 0.0016(3)
C3 0.0223(4) 0.0140(4) 0.0180(4) 0.0052(4) 0.0032(3) 0.0039(3)
C4 0.0156(4) 0.0099(4) 0.0138(4) 0.0012(3) 0.0022(3) 0.0001(3)
C5 0.0132(3) 0.0097(4) 0.0139(3) 0.0020(3) 0.0020(3) 0.0005(3)
C6 0.0094(3) 0.0098(4) 0.0151(4) -0.0001(3) 0.0003(3) -0.0002(3)
C7 0.0118(3) 0.0076(3) 0.0119(3) -0.0002(3) 0.0003(3) 0.0009(3)
C8 0.0132(4) 0.0137(4) 0.0140(4) -0.0011(3) 0.0023(3) 0.0021(3)
C9 0.0134(4) 0.0198(5) 0.0203(4) -0.0020(3) 0.0040(3) 0.0032(4)
C10 0.0143(4) 0.0193(5) 0.0271(5) -0.0050(4) -0.0001(3) 0.0018(4)
C11 0.0141(4) 0.0167(4) 0.0200(4) -0.0014(3) -0.0028(3) -0.0025(4)
C12 0.0142(4) 0.0101(4) 0.0148(4) -0.0005(3) -0.0011(3) -0.0023(3)

loop_
_atom_type_symbol
_atom_type_description
_atom_type_scat_dispersion_real
_atom_type_scat_dispersion_imag
_atom_type_scat_source
C C 0.0033 0.0016 'International Tables Vol C Tables 4.2.6.8 and 6.1.1.4'
H H 0.0000 0.0000 'International Tables Vol C Tables 4.2.6.8 and 6.1.1.4'
N N 0.0061 0.0033 'International Tables Vol C Tables 4.2.6.8 and 6.1.1.4'
O O 0.0106 0.0060 'International Tables Vol C Tables 4.2.6.8 and 6.1.1.4'

loop_
_geom_angle_atom_site_label_1
_geom_angle_atom_site_label_2
_geom_angle_atom_site_label_3
_geom_angle_site_symmetry_3
_geom_angle
C6 O1 C7 . 124.05(6)
C3 N1 C4 . 118.24(9)
C2 C1 C5 . 119.12(9)
C2 C1 H1A . 120.4
C5 C1 H1A . 120.4
C1 C2 C3 . 118.24(9)
C1 C2 H2A . 120.9
C3 C2 H2A . 120.9
N1 C3 C2 . 123.60(9)
N1 C3 H3A . 118.2
C2 C3 H3A . 118.2
N1 C4 C5 . 121.94(8)
N1 C4 C4 2 115.20(6)
C5 C4 C4 2 122.84(6)
C1 C5 C4 . 118.74(8)
C1 C5 C6 . 119.82(8)
C4 C5 C6 . 121.42(8)
O2 C6 O1 . 127.53(8)
O2 C6 C5 . 122.52(8)
O1 C6 C5 . 109.95(7)
O1 C7 C12 . 103.07(6)
O1 C7 C8 . 112.90(7)
C12 C7 C8 . 108.53(7)
O1 C7 C7 2 106.40(5)
C12 C7 C7 2 111.54(7)
C8 C7 C7 2 113.91(8)
C9 C8 C7 . 112.04(7)
C9 C8 H8A . 109.2
C7 C8 H8A . 109.2
C9 C8 H8B . 109.2
C7 C8 H8B . 109.2
H8A C8 H8B . 107.9
C10 C9 C8 . 110.80(8)
C10 C9 H9A . 109.5
C8 C9 H9A . 109.5
C10 C9 H9B . 109.5
C8 C9 H9B . 109.5
H9A C9 H9B . 108.1
C11 C10 C9 . 109.94(8)
C11 C10 H10A . 109.7
C9 C10 H10A . 109.7
C11 C10 H10B . 109.7
C9 C10 H10B . 109.7
H10A C10 H10B . 108.2
C10 C11 C12 . 112.15(8)
C10 C11 H11A . 109.2
C12 C11 H11A . 109.2
C10 C11 H11B . 109.2
C12 C11 H11B . 109.2
H11A C11 H11B . 107.9
C11 C12 C7 . 112.42(8)
C11 C12 H12A . 109.1
C7 C12 H12A . 109.1
C11 C12 H12B . 109.1
C7 C12 H12B . 109.1
H12A C12 H12B . 107.9

loop_
_geom_bond_atom_site_label_1
_geom_bond_atom_site_label_2
_geom_bond_site_symmetry_2
_geom_bond_distance
O1 C6 . 1.3458(11)
O1 C7 . 1.4828(11)
O2 C6 . 1.2094(11)
N1 C3 . 1.3414(12)
N1 C4 . 1.3435(12)
C1 C2 . 1.3856(14)
C1 C5 . 1.3956(12)
C1 H1A . 0.9500
C2 C3 . 1.3903(15)
C2 H2A . 0.9500
C3 H3A . 0.9500
C4 C5 . 1.4061(13)
C4 C4 2 1.5018(18)
C5 C6 . 1.4968(12)
C7 C12 . 1.5324(12)
C7 C8 . 1.5382(12)
C7 C7 2 1.5854(17)
C8 C9 . 1.5344(13)
C8 H8A . 0.9900
C8 H8B . 0.9900
C9 C10 . 1.5290(15)
C9 H9A . 0.9900
C9 H9B . 0.9900
C10 C11 . 1.5264(15)
C10 H10A . 0.9900
C10 H10B . 0.9900
C11 C12 . 1.5317(13)
C11 H11A . 0.9900
C11 H11B . 0.9900
C12 H12A . 0.9900
C12 H12B . 0.9900

loop_
_geom_hbond_atom_site_label_D
_geom_hbond_atom_site_label_H
_geom_hbond_atom_site_label_A
_geom_hbond_site_symmetry_A
_geom_hbond_distance_DH
_geom_hbond_distance_HA
_geom_hbond_distance_DA
_geom_hbond_angle_DHA
_geom_hbond_publ_flag
C3 H3A O2 6_566 0.95 2.60 3.5319(12) 168 yes
C12 H12A N1 1_565 0.99 2.54 3.4641(12) 156 yes

loop_
_geom_torsion_atom_site_label_1
_geom_torsion_atom_site_label_2
_geom_torsion_atom_site_label_3
_geom_torsion_atom_site_label_4
_geom_torsion_site_symmetry_1
_geom_torsion_site_symmetry_4
_geom_torsion
C5 C1 C2 C3 . . -0.15(14)
C4 N1 C3 C2 . . 1.26(15)
C1 C2 C3 N1 . . -2.13(16)
C3 N1 C4 C5 . . 1.90(14)
C3 N1 C4 C4 . 2 -176.74(10)
C2 C1 C5 C4 . . 3.07(14)
C2 C1 C5 C6 . . -175.08(8)
N1 C4 C5 C1 . . -4.06(14)
C4 C4 C5 C1 2 . 174.47(10)
N1 C4 C5 C6 . . 174.05(8)
C4 C4 C5 C6 2 . -7.41(15)
C7 O1 C6 O2 . . 14.66(13)
C7 O1 C6 C5 . . -165.46(7)
C1 C5 C6 O2 . . 126.10(10)
C4 C5 C6 O2 . . -52.00(13)
C1 C5 C6 O1 . . -53.79(11)
C4 C5 C6 O1 . . 128.11(9)
C6 O1 C7 C12 . . -157.78(7)
C6 O1 C7 C8 . . -40.90(10)
C6 O1 C7 C7 . 2 84.75(10)
O1 C7 C8 C9 . . -56.99(10)
C12 C7 C8 C9 . . 56.61(10)
C7 C7 C8 C9 2 . -178.48(6)
C7 C8 C9 C10 . . -58.49(11)
C8 C9 C10 C11 . . 56.01(11)
C9 C10 C11 C12 . . -54.88(11)
C10 C11 C12 C7 . . 55.67(11)
O1 C7 C12 C11 . . 65.03(9)
C8 C7 C12 C11 . . -54.90(10)
C7 C7 C12 C11 2 . 178.81(7)
